data_7121969
loop_
_publ_author_name
'Wang, Linqin'
'Zhang, Jinbao'
'Liu, Peng'
'Xu, Bo'
'Zhang, Biaobiao'
'Chen, Hong'
'Inge, A. Ken'
'Li, Yuanyuan'
'Wang, Haoxin'
'Cheng, Yi-Bing'
'Kloo, Lars'
'Sun, Licheng'

_publ_section_title
;
 Design and synthesis of dopant-free organic hole-transport materials for
 perovskite solar cells.
;
_journal_issue 69
_journal_name_full 'Chemical communications (Cambridge, England)'
_journal_page_first 9571
_journal_page_last 9574
_journal_paper_doi 10.1039/c8cc04026e
_journal_volume 54
_journal_year 2018
_chemical_formula_moiety 'C61 H46 N2 O5'
_chemical_formula_sum 'C61 H46 N2 O5'
_chemical_formula_weight 887.00
_chemical_name_common X61
_chemical_name_systematic
N2',N2',N7',N7'-tetrakis(4-methoxyphenyl)spiro[dibenzo[c,h]xanthene-7,9'-fluorene]-2',7'-diamine
_chemical_properties_physical Moisture-sensitive,Oxygen-sensitive,Light-sensitive
_space_group_crystal_system triclinic
_space_group_IT_number 2
_space_group_name_Hall '-P 1'
_space_group_name_H-M_alt 'P -1'
_symmetry_space_group_name_Hall '-P 1'
_symmetry_space_group_name_H-M 'P -1'
_atom_sites_solution_hydrogens geom
_audit_creation_date 2016-09-07
_audit_creation_method
;
Olex2 1.2
(compiled 2016.08.25 svn.r3337 for OlexSys, GUI svn.r5221)
;
_audit_update_record
;
2018-05-20 deposited with the CCDC.
2018-07-13 downloaded from the CCDC.
;
_cell_angle_alpha 64.812(2)
_cell_angle_beta 87.802(2)
_cell_angle_gamma 88.570(2)
_cell_formula_units_Z 2
_cell_length_a 10.6341(5)
_cell_length_b 16.3753(7)
_cell_length_c 17.6369(8)
_cell_measurement_reflns_used 9930
_cell_measurement_temperature 298
_cell_measurement_theta_max 65.877
_cell_measurement_theta_min 2.770
_cell_volume 2777.0(2)
_computing_cell_refinement 'SAINT v8.37A (Bruker, 2015)'
_computing_data_reduction 'SAINT v8.37A (Bruker, 2015)'
_computing_molecular_graphics 'Olex2 (Dolomanov et al., 2009)'
_computing_publication_material 'Olex2 (Dolomanov et al., 2009)'
_computing_structure_refinement 'ShelXL (Sheldrick, 2015)'
_diffrn_ambient_temperature 298
_diffrn_measured_fraction_theta_full 0.996
_diffrn_measured_fraction_theta_max 0.996
_diffrn_measurement_device_type 'CCD area detector'
_diffrn_measurement_method 'phi and omega scans'
_diffrn_radiation_monochromator graphite
_diffrn_radiation_type CuK\a
_diffrn_radiation_wavelength 1.54178
_diffrn_reflns_av_R_equivalents 0.1252
_diffrn_reflns_av_unetI/netI 0.0731
_diffrn_reflns_Laue_measured_fraction_full 0.996
_diffrn_reflns_Laue_measured_fraction_max 0.996
_diffrn_reflns_limit_h_max 12
_diffrn_reflns_limit_h_min -12
_diffrn_reflns_limit_k_max 19
_diffrn_reflns_limit_k_min -19
_diffrn_reflns_limit_l_max 20
_diffrn_reflns_limit_l_min -20
_diffrn_reflns_number 68369
_diffrn_reflns_point_group_measured_fraction_full 0.996
_diffrn_reflns_point_group_measured_fraction_max 0.996
_diffrn_reflns_theta_full 66.594
_diffrn_reflns_theta_max 66.594
_diffrn_reflns_theta_min 2.770
_exptl_absorpt_coefficient_mu 0.532
_exptl_absorpt_correction_T_max 0.7528
_exptl_absorpt_correction_T_min 0.5890
_exptl_absorpt_correction_type multi-scan
_exptl_absorpt_process_details
;
SADABS-2014/5 (Bruker,2014/5) was used for absorption correction.
wR2(int) was 0.1390 before and 0.0977 after correction.
The Ratio of minimum to maximum transmission is 0.7824.
The \l/2 correction factor is 0.00150.
;
_exptl_crystal_colour 'light orange'
_exptl_crystal_colour_modifier light
_exptl_crystal_colour_primary orange
_exptl_crystal_density_diffrn 1.061
_exptl_crystal_description block
_exptl_crystal_F_000 932
_exptl_crystal_size_max 0.1
_exptl_crystal_size_mid 0.06
_exptl_crystal_size_min 0.06
_refine_diff_density_max 0.430
_refine_diff_density_min -0.229
_refine_diff_density_rms 0.062
_refine_ls_extinction_coef 0.0015(4)
_refine_ls_extinction_expression Fc^*^=kFc[1+0.001xFc^2^\l^3^/sin(2\q)]^-1/4^
_refine_ls_extinction_method 'SHELXL-2014/7 (Sheldrick 2014'
_refine_ls_goodness_of_fit_ref 1.030
_refine_ls_hydrogen_treatment constr
_refine_ls_matrix_type full
_refine_ls_number_parameters 618
_refine_ls_number_reflns 9768
_refine_ls_number_restraints 0
_refine_ls_restrained_S_all 1.030
_refine_ls_R_factor_all 0.1418
_refine_ls_R_factor_gt 0.0890
_refine_ls_shift/su_max 0.000
_refine_ls_shift/su_mean 0.000
_refine_ls_structure_factor_coef Fsqd
_refine_ls_weighting_details 'w=1/[\s^2^(Fo^2^)+(0.1619P)^2^+0.8915P] where P=(Fo^2^+2Fc^2^)/3'
_refine_ls_weighting_scheme calc
_refine_ls_wR_factor_gt 0.2461
_refine_ls_wR_factor_ref 0.2868
_reflns_Friedel_coverage 0.000
_reflns_number_gt 5407
_reflns_number_total 9768
_reflns_threshold_expression 'I > 2\s(I)'
_cod_data_source_file c8cc04026e2.cif
_cod_data_source_block p1_a_sq
_cod_depositor_comments 'Adding full bibliography for 7121968--7121969.cif.'
_cod_database_code 7121969
_shelx_space_group_comment
;
The symmetry employed for this shelxl refinement is uniquely defined
by the following loop, which should always be used as a source of
symmetry information in preference to the above space-group names.
They are only intended as comments.
;
_olex2_refinement_description
;
1. Fixed Uiso
 At 1.2 times of:
  All C(H) groups
 At 1.5 times of:
  All C(H,H,H) groups
2.a Aromatic/amide H refined with riding coordinates:
 C19(H19), C16(H16), C46(H46), C2(H2), C18(H18), C25(H25), C6(H6), C39(H39),
 C49(H49), C5(H5), C48(H48), C61(H61), C62(H62), C9(H9), C55(H55), C8(H8),
 C3(H3), C12(H12), C58(H58), C54(H54), C51(H51), C59(H59), C26(H26), C38(H38),
 C11(H11), C52(H52), C33(H33), C40(H40), C30(H30), C43(H43), C32(H32), C31(H31),
  C42(H42), C41(H41)
2.b Idealised Me refined as rotating group:
 C63(H63A,H63B,H63C), C14(H14A,H14B,H14C), C13(H13A,H13B,H13C), C56(H56A,H56B,
 H56C)
;
_shelx_shelxl_version_number 2014/7
_olex2_submission_special_instructions 'No special instructions were received'

loop_
_space_group_symop_operation_xyz
'x, y, z'
'-x, -y, -z'

loop_
_atom_site_label
_atom_site_type_symbol
_atom_site_fract_x
_atom_site_fract_y
_atom_site_fract_z
_atom_site_U_iso_or_equiv
_atom_site_adp_type
_atom_site_occupancy
_atom_site_site_symmetry_order
_atom_site_calc_flag
_atom_site_refinement_flags_posn
O3 O 0.7487(2) 0.23256(18) 0.23203(17) 0.0611(7) Uani 1 1 d .
O4 O 0.9914(3) 0.6545(2) -0.14953(17) 0.0758(9) Uani 1 1 d .
O1 O 0.5093(3) -0.14669(18) 0.6536(2) 0.0757(9) Uani 1 1 d .
N1 N 0.3979(3) 0.2190(2) 0.5518(2) 0.0632(9) Uani 1 1 d .
O2 O -0.0966(3) 0.3267(2) 0.5756(2) 0.0843(10) Uani 1 1 d .
N2 N 1.0651(3) 0.5845(2) 0.18404(19) 0.0671(10) Uani 1 1 d .
O5 O 1.5378(3) 0.6323(3) 0.2829(2) 0.0951(11) Uani 1 1 d .
C15 C 0.6523(3) 0.3395(2) 0.3982(2) 0.0439(8) Uani 1 1 d .
C34 C 0.6541(3) 0.3590(2) 0.2494(2) 0.0448(8) Uani 1 1 d .
C24 C 0.8208(3) 0.2649(2) 0.3437(2) 0.0454(9) Uani 1 1 d .
C29 C 0.8245(3) 0.2149(2) 0.2985(2) 0.0481(9) Uani 1 1 d .
C23 C 0.7347(3) 0.3463(2) 0.3232(2) 0.0445(8) Uani 1 1 d .
C20 C 0.6764(3) 0.4099(2) 0.4202(2) 0.0464(9) Uani 1 1 d .
C45 C 0.8103(3) 0.4306(2) 0.3064(2) 0.0463(9) Uani 1 1 d .
C44 C 0.7768(3) 0.4643(2) 0.3658(2) 0.0463(9) Uani 1 1 d .
C35 C 0.6644(3) 0.3027(2) 0.2102(2) 0.0488(9) Uani 1 1 d .
C17 C 0.4917(3) 0.2840(2) 0.5062(2) 0.0516(9) Uani 1 1 d .
C19 C 0.6056(3) 0.4176(3) 0.4843(2) 0.0538(10) Uani 1 1 d .
H19 H 0.6202 0.4647 0.4990 0.065 Uiso 1 1 calc R
C16 C 0.5619(3) 0.2759(2) 0.4413(2) 0.0498(9) Uani 1 1 d .
H16 H 0.5480 0.2282 0.4272 0.060 Uiso 1 1 calc R
C47 C 0.9679(3) 0.5428(3) 0.2450(2) 0.0544(10) Uani 1 1 d .
C46 C 0.9034(3) 0.4700(2) 0.2462(2) 0.0501(9) Uani 1 1 d .
H46 H 0.9228 0.4477 0.2066 0.060 Uiso 1 1 calc R
C28 C 0.9093(4) 0.1416(2) 0.3153(3) 0.0549(10) Uani 1 1 d .
C7 C 0.4287(3) 0.1256(2) 0.5776(2) 0.0531(10) Uani 1 1 d .
C1 C 0.2737(3) 0.2459(2) 0.5596(2) 0.0511(9) Uani 1 1 d .
C57 C 1.0444(4) 0.6028(3) 0.0986(2) 0.0545(10) Uani 1 1 d .
C2 C 0.2205(4) 0.3210(3) 0.4975(3) 0.0577(10) Uani 1 1 d .
H2 H 0.2682 0.3550 0.4495 0.069 Uiso 1 1 calc R
C60 C 1.0026(4) 0.6396(3) -0.0674(2) 0.0547(10) Uani 1 1 d .
C36 C 0.5879(4) 0.3133(3) 0.1424(2) 0.0589(10) Uani 1 1 d .
C18 C 0.5130(4) 0.3551(3) 0.5265(2) 0.0557(10) Uani 1 1 d .
H18 H 0.4646 0.3611 0.5690 0.067 Uiso 1 1 calc R
C50 C 1.1832(4) 0.6001(3) 0.2083(2) 0.0578(10) Uani 1 1 d .
C10 C 0.4885(4) -0.0564(3) 0.6307(2) 0.0559(10) Uani 1 1 d .
C27 C 0.9906(4) 0.1182(3) 0.3828(3) 0.0609(11) Uani 1 1 d .
C25 C 0.9020(4) 0.2402(3) 0.4110(2) 0.0589(10) Uani 1 1 d .
H25 H 0.8992 0.2727 0.4433 0.071 Uiso 1 1 calc R
C37 C 0.4989(4) 0.3848(3) 0.1152(2) 0.0645(11) Uani 1 1 d .
C4 C 0.0246(4) 0.2971(3) 0.5743(3) 0.0601(11) Uani 1 1 d .
C6 C 0.2004(4) 0.1978(3) 0.6301(3) 0.0649(11) Uani 1 1 d .
H6 H 0.2349 0.1478 0.6736 0.078 Uiso 1 1 calc R
C39 C 0.5651(4) 0.4291(3) 0.2209(2) 0.0603(10) Uani 1 1 d .
H39 H 0.5578 0.4679 0.2469 0.072 Uiso 1 1 calc R
C49 C 0.8422(4) 0.5383(3) 0.3640(3) 0.0614(11) Uani 1 1 d .
H49 H 0.8222 0.5616 0.4027 0.074 Uiso 1 1 calc R
C5 C 0.0754(4) 0.2224(3) 0.6376(3) 0.0667(11) Uani 1 1 d .
H5 H 0.0269 0.1884 0.6852 0.080 Uiso 1 1 calc R
C48 C 0.9364(4) 0.5761(3) 0.3041(3) 0.0633(11) Uani 1 1 d .
H48 H 0.9801 0.6251 0.3031 0.076 Uiso 1 1 calc R
C61 C 1.1129(4) 0.5985(3) -0.0305(2) 0.0646(11) Uani 1 1 d .
H61 H 1.1739 0.5827 -0.0613 0.078 Uiso 1 1 calc R
C62 C 1.1330(4) 0.5807(3) 0.0513(3) 0.0650(11) Uani 1 1 d .
H62 H 1.2080 0.5532 0.0753 0.078 Uiso 1 1 calc R
C53 C 1.4217(4) 0.6261(3) 0.2549(3) 0.0661(12) Uani 1 1 d .
C9 C 0.3800(4) -0.0209(3) 0.5879(3) 0.0648(11) Uani 1 1 d .
H9 H 0.3269 -0.0580 0.5760 0.078 Uiso 1 1 calc R
C55 C 1.2362(4) 0.5385(3) 0.2816(3) 0.0634(11) Uani 1 1 d .
H55 H 1.1915 0.4872 0.3161 0.076 Uiso 1 1 calc R
C8 C 0.3497(4) 0.0682(3) 0.5627(3) 0.0610(11) Uani 1 1 d .
H8 H 0.2751 0.0907 0.5351 0.073 Uiso 1 1 calc R
C3 C 0.0985(4) 0.3464(3) 0.5050(3) 0.0656(11) Uani 1 1 d .
H3 H 0.0653 0.3979 0.4625 0.079 Uiso 1 1 calc R
C12 C 0.5371(4) 0.0894(3) 0.6196(3) 0.0686(12) Uani 1 1 d .
H12 H 0.5911 0.1267 0.6304 0.082 Uiso 1 1 calc R
C58 C 0.9351(4) 0.6436(3) 0.0616(3) 0.0697(12) Uani 1 1 d .
H58 H 0.8742 0.6592 0.0925 0.084 Uiso 1 1 calc R
C54 C 1.3525(4) 0.5517(3) 0.3042(3) 0.0696(12) Uani 1 1 d .
H54 H 1.3855 0.5094 0.3538 0.084 Uiso 1 1 calc R
C51 C 1.2529(4) 0.6752(3) 0.1590(3) 0.0726(13) Uani 1 1 d .
H51 H 1.2199 0.7176 0.1095 0.087 Uiso 1 1 calc R
C59 C 0.9132(4) 0.6623(3) -0.0216(3) 0.0718(12) Uani 1 1 d .
H59 H 0.8384 0.6900 -0.0458 0.086 Uiso 1 1 calc R
C26 C 0.9849(4) 0.1699(3) 0.4302(3) 0.0699(12) Uani 1 1 d .
H26 H 1.0383 0.1556 0.4748 0.084 Uiso 1 1 calc R
C38 C 0.4886(4) 0.4425(3) 0.1559(3) 0.0691(12) Uani 1 1 d .
H38 H 0.4300 0.4895 0.1388 0.083 Uiso 1 1 calc R
C11 C 0.5683(4) -0.0005(3) 0.6460(3) 0.0719(13) Uani 1 1 d .
H11 H 0.6426 -0.0232 0.6740 0.086 Uiso 1 1 calc R
C52 C 1.3709(4) 0.6885(3) 0.1819(3) 0.0796(14) Uani 1 1 d .
H52 H 1.4161 0.7397 0.1478 0.096 Uiso 1 1 calc R
C33 C 0.9155(4) 0.0914(3) 0.2669(3) 0.0775(13) Uani 1 1 d .
H33 H 0.8625 0.1061 0.2221 0.093 Uiso 1 1 calc R
C40 C 0.5977(5) 0.2552(4) 0.1024(3) 0.0808(14) Uani 1 1 d .
H40 H 0.6556 0.2078 0.1200 0.097 Uiso 1 1 calc R
C30 C 1.0741(4) 0.0447(3) 0.3996(3) 0.0794(14) Uani 1 1 d .
H30 H 1.1288 0.0291 0.4437 0.095 Uiso 1 1 calc R
C43 C 0.4235(5) 0.3956(4) 0.0470(3) 0.0850(15) Uani 1 1 d .
H43 H 0.3642 0.4422 0.0282 0.102 Uiso 1 1 calc R
C32 C 0.9990(5) 0.0217(3) 0.2856(4) 0.0965(17) Uani 1 1 d .
H32 H 1.0042 -0.0098 0.2524 0.116 Uiso 1 1 calc R
C31 C 1.0770(5) -0.0034(3) 0.3541(4) 0.0961(17) Uani 1 1 d .
H31 H 1.1307 -0.0531 0.3681 0.115 Uiso 1 1 calc R
C42 C 0.4356(6) 0.3398(5) 0.0086(3) 0.0994(18) Uani 1 1 d .
H42 H 0.3866 0.3491 -0.0369 0.119 Uiso 1 1 calc R
C63 C 0.8773(5) 0.6921(4) -0.1897(3) 0.0929(17) Uani 1 1 d .
H63A H 0.8850 0.7030 -0.2477 0.139 Uiso 1 1 calc GR
H63B H 0.8598 0.7480 -0.1858 0.139 Uiso 1 1 calc GR
H63C H 0.8098 0.6508 -0.1630 0.139 Uiso 1 1 calc GR
C14 C 0.6225(5) -0.1861(3) 0.6934(3) 0.0930(17) Uani 1 1 d .
H14A H 0.6928 -0.1546 0.6583 0.139 Uiso 1 1 calc GR
H14B H 0.6264 -0.2483 0.7029 0.139 Uiso 1 1 calc GR
H14C H 0.6251 -0.1821 0.7461 0.139 Uiso 1 1 calc GR
C41 C 0.5208(5) 0.2690(5) 0.0370(3) 0.0986(18) Uani 1 1 d .
H41 H 0.5264 0.2298 0.0113 0.118 Uiso 1 1 calc R
C13 C -0.1794(4) 0.2708(4) 0.6415(4) 0.1015(18) Uani 1 1 d .
H13A H -0.2617 0.2980 0.6338 0.152 Uiso 1 1 calc GR
H13B H -0.1485 0.2640 0.6943 0.152 Uiso 1 1 calc GR
H13C H -0.1838 0.2126 0.6408 0.152 Uiso 1 1 calc GR
C56 C 1.6133(6) 0.7051(5) 0.2334(4) 0.144(3) Uani 1 1 d .
H56A H 1.6324 0.7030 0.1806 0.216 Uiso 1 1 calc GR
H56B H 1.6900 0.7021 0.2614 0.216 Uiso 1 1 calc GR
H56C H 1.5695 0.7604 0.2239 0.216 Uiso 1 1 calc GR

loop_
_atom_site_aniso_label
_atom_site_aniso_U_11
_atom_site_aniso_U_22
_atom_site_aniso_U_33
_atom_site_aniso_U_23
_atom_site_aniso_U_13
_atom_site_aniso_U_12
O3 0.0523(17) 0.0726(18) 0.0774(19) -0.0499(16) -0.0050(14) 0.0036(14)
O4 0.067(2) 0.104(2) 0.0514(17) -0.0278(16) -0.0038(14) 0.0005(17)
O1 0.066(2) 0.0499(17) 0.103(2) -0.0248(16) -0.0045(17) 0.0006(14)
N1 0.044(2) 0.0477(19) 0.086(2) -0.0186(17) 0.0202(17) -0.0046(14)
O2 0.0471(19) 0.098(2) 0.110(3) -0.047(2) 0.0050(17) 0.0092(16)
N2 0.046(2) 0.098(3) 0.0499(19) -0.0236(18) 0.0055(15) -0.0268(18)
O5 0.059(2) 0.139(3) 0.089(2) -0.048(2) -0.0062(17) -0.024(2)
C15 0.0348(19) 0.046(2) 0.050(2) -0.0198(17) 0.0026(15) -0.0032(15)
C34 0.037(2) 0.047(2) 0.047(2) -0.0173(17) 0.0035(16) -0.0052(16)
C24 0.039(2) 0.049(2) 0.050(2) -0.0235(18) 0.0061(16) -0.0036(16)
C29 0.041(2) 0.052(2) 0.053(2) -0.0247(18) 0.0069(17) -0.0083(16)
C23 0.038(2) 0.049(2) 0.048(2) -0.0232(17) 0.0037(16) -0.0051(15)
C20 0.041(2) 0.052(2) 0.051(2) -0.0266(18) 0.0071(16) -0.0073(16)
C45 0.040(2) 0.052(2) 0.051(2) -0.0249(17) 0.0020(16) -0.0045(16)
C44 0.038(2) 0.052(2) 0.053(2) -0.0267(18) 0.0042(16) -0.0062(16)
C35 0.040(2) 0.057(2) 0.054(2) -0.0279(19) 0.0080(17) -0.0080(17)
C17 0.040(2) 0.045(2) 0.065(2) -0.0189(18) 0.0113(18) -0.0038(16)
C19 0.050(2) 0.059(2) 0.060(2) -0.033(2) 0.0162(19) -0.0116(18)
C16 0.045(2) 0.046(2) 0.061(2) -0.0255(18) 0.0070(18) -0.0065(16)
C47 0.046(2) 0.068(2) 0.051(2) -0.027(2) 0.0110(17) -0.0165(19)
C46 0.042(2) 0.060(2) 0.052(2) -0.0285(19) 0.0074(17) -0.0105(17)
C28 0.045(2) 0.047(2) 0.073(3) -0.028(2) 0.017(2) -0.0055(17)
C7 0.042(2) 0.047(2) 0.061(2) -0.0152(18) 0.0100(18) -0.0037(17)
C1 0.039(2) 0.051(2) 0.063(2) -0.0247(19) 0.0122(18) -0.0038(17)
C57 0.041(2) 0.069(3) 0.047(2) -0.0183(19) 0.0032(18) -0.0119(18)
C2 0.048(2) 0.062(3) 0.061(2) -0.024(2) 0.0063(19) -0.0047(19)
C60 0.051(2) 0.064(2) 0.042(2) -0.0163(18) 0.0008(18) -0.0066(19)
C36 0.046(2) 0.076(3) 0.059(2) -0.033(2) 0.0077(19) -0.016(2)
C18 0.047(2) 0.061(2) 0.060(2) -0.028(2) 0.0189(18) -0.0048(18)
C50 0.047(2) 0.075(3) 0.053(2) -0.029(2) 0.0071(18) -0.017(2)
C10 0.050(2) 0.046(2) 0.067(3) -0.0194(19) 0.0041(19) -0.0014(17)
C27 0.048(2) 0.055(2) 0.071(3) -0.019(2) 0.011(2) -0.0017(19)
C25 0.059(3) 0.063(3) 0.059(2) -0.029(2) -0.005(2) 0.001(2)
C37 0.053(3) 0.081(3) 0.052(2) -0.020(2) 0.000(2) -0.017(2)
C4 0.044(2) 0.063(3) 0.082(3) -0.041(2) 0.005(2) 0.0026(19)
C6 0.051(3) 0.058(2) 0.071(3) -0.015(2) 0.015(2) 0.0032(19)
C39 0.061(3) 0.058(2) 0.059(2) -0.022(2) -0.003(2) 0.000(2)
C49 0.057(3) 0.070(3) 0.070(3) -0.042(2) 0.016(2) -0.024(2)
C5 0.047(3) 0.074(3) 0.077(3) -0.032(2) 0.022(2) -0.008(2)
C48 0.054(3) 0.066(3) 0.077(3) -0.038(2) 0.017(2) -0.026(2)
C61 0.048(3) 0.087(3) 0.056(3) -0.028(2) 0.008(2) 0.001(2)
C62 0.042(2) 0.089(3) 0.058(3) -0.026(2) -0.0007(19) 0.000(2)
C53 0.046(2) 0.101(3) 0.060(3) -0.043(3) -0.003(2) -0.008(2)
C9 0.059(3) 0.058(3) 0.077(3) -0.028(2) -0.003(2) -0.005(2)
C55 0.056(3) 0.073(3) 0.056(2) -0.023(2) 0.003(2) -0.010(2)
C8 0.046(2) 0.057(3) 0.075(3) -0.022(2) -0.004(2) 0.0020(19)
C3 0.056(3) 0.065(3) 0.071(3) -0.025(2) -0.005(2) 0.004(2)
C12 0.051(3) 0.055(3) 0.099(3) -0.032(2) -0.010(2) -0.0055(19)
C58 0.054(3) 0.096(3) 0.057(3) -0.032(2) 0.003(2) 0.011(2)
C54 0.053(3) 0.089(3) 0.058(3) -0.023(2) 0.000(2) -0.004(2)
C51 0.059(3) 0.084(3) 0.057(3) -0.012(2) -0.003(2) -0.023(2)
C59 0.052(3) 0.094(3) 0.065(3) -0.030(2) -0.004(2) 0.013(2)
C26 0.066(3) 0.070(3) 0.067(3) -0.023(2) -0.006(2) 0.005(2)
C38 0.061(3) 0.066(3) 0.068(3) -0.016(2) -0.011(2) 0.008(2)
C11 0.050(3) 0.059(3) 0.097(3) -0.023(2) -0.020(2) 0.000(2)
C52 0.065(3) 0.094(3) 0.075(3) -0.030(3) 0.007(2) -0.037(3)
C33 0.065(3) 0.074(3) 0.107(4) -0.053(3) 0.005(3) 0.004(2)
C40 0.068(3) 0.113(4) 0.086(3) -0.065(3) 0.001(3) -0.016(3)
C30 0.058(3) 0.065(3) 0.103(4) -0.025(3) 0.006(3) 0.007(2)
C43 0.072(3) 0.103(4) 0.067(3) -0.022(3) -0.008(3) -0.015(3)
C32 0.084(4) 0.083(4) 0.146(5) -0.073(4) 0.012(4) 0.011(3)
C31 0.075(4) 0.068(3) 0.144(5) -0.046(4) 0.014(4) 0.010(3)
C42 0.082(4) 0.149(6) 0.070(3) -0.047(4) -0.012(3) -0.021(4)
C63 0.080(4) 0.130(4) 0.053(3) -0.022(3) -0.012(3) -0.009(3)
C14 0.073(3) 0.057(3) 0.118(4) -0.008(3) -0.006(3) 0.016(2)
C41 0.088(4) 0.152(6) 0.088(4) -0.080(4) -0.003(3) -0.026(4)
C13 0.054(3) 0.116(4) 0.134(5) -0.054(4) 0.030(3) -0.009(3)
C56 0.082(4) 0.189(7) 0.134(5) -0.039(5) -0.011(4) -0.068(5)

loop_
_atom_type_symbol
_atom_type_description
_atom_type_scat_dispersion_real
_atom_type_scat_dispersion_imag
_atom_type_scat_source
C C 0.0181 0.0091 'International Tables Vol C Tables 4.2.6.8 and 6.1.1.4'
H H 0.0000 0.0000 'International Tables Vol C Tables 4.2.6.8 and 6.1.1.4'
N N 0.0311 0.0180 'International Tables Vol C Tables 4.2.6.8 and 6.1.1.4'
O O 0.0492 0.0322 'International Tables Vol C Tables 4.2.6.8 and 6.1.1.4'

loop_
_geom_angle_atom_site_label_1
_geom_angle_atom_site_label_2
_geom_angle_atom_site_label_3
_geom_angle
C35 O3 C29 119.0(3)
C60 O4 C63 118.5(3)
C10 O1 C14 118.6(3)
C17 N1 C7 118.0(3)
C1 N1 C17 120.8(3)
C1 N1 C7 120.5(3)
C4 O2 C13 117.9(4)
C47 N2 C57 118.7(3)
C50 N2 C47 120.5(3)
C50 N2 C57 120.6(3)
C53 O5 C56 118.4(4)
C20 C15 C23 111.2(3)
C16 C15 C23 127.8(3)
C16 C15 C20 121.0(3)
C35 C34 C23 121.9(3)
C35 C34 C39 118.3(3)
C39 C34 C23 119.8(3)
C29 C24 C23 122.7(3)
C29 C24 C25 118.1(3)
C25 C24 C23 119.2(3)
O3 C29 C28 114.4(3)
C24 C29 O3 123.0(3)
C24 C29 C28 122.6(4)
C15 C23 C45 100.8(3)
C34 C23 C15 110.6(3)
C34 C23 C45 111.8(3)
C24 C23 C15 112.4(3)
C24 C23 C34 110.0(3)
C24 C23 C45 110.9(3)
C15 C20 C44 108.7(3)
C19 C20 C15 119.4(3)
C19 C20 C44 131.9(3)
C44 C45 C23 110.4(3)
C46 C45 C23 128.1(3)
C46 C45 C44 121.5(3)
C45 C44 C20 108.9(3)
C49 C44 C20 132.4(3)
C49 C44 C45 118.7(3)
O3 C35 C34 123.5(3)
O3 C35 C36 114.5(3)
C34 C35 C36 122.0(4)
C16 C17 N1 120.1(3)
C18 C17 N1 119.9(3)
C18 C17 C16 120.0(3)
C20 C19 H19 120.1
C20 C19 C18 119.8(3)
C18 C19 H19 120.1
C15 C16 C17 119.1(3)
C15 C16 H16 120.5
C17 C16 H16 120.5
C46 C47 N2 120.9(3)
C46 C47 C48 119.5(3)
C48 C47 N2 119.5(3)
C45 C46 C47 119.5(3)
C45 C46 H46 120.2
C47 C46 H46 120.2
C27 C28 C29 118.5(4)
C27 C28 C33 119.0(4)
C33 C28 C29 122.5(4)
C8 C7 N1 121.5(4)
C12 C7 N1 120.9(4)
C12 C7 C8 117.7(4)
C2 C1 N1 121.5(3)
C6 C1 N1 120.8(4)
C6 C1 C2 117.6(4)
C62 C57 N2 121.6(4)
C58 C57 N2 120.4(4)
C58 C57 C62 118.1(4)
C1 C2 H2 119.4
C3 C2 C1 121.3(4)
C3 C2 H2 119.4
O4 C60 C61 115.8(4)
C59 C60 O4 124.7(4)
C59 C60 C61 119.5(4)
C37 C36 C35 118.3(4)
C40 C36 C35 122.2(4)
C40 C36 C37 119.6(4)
C17 C18 C19 120.7(3)
C17 C18 H18 119.7
C19 C18 H18 119.7
C55 C50 N2 121.0(4)
C51 C50 N2 121.6(4)
C51 C50 C55 117.4(4)
O1 C10 C9 115.8(4)
O1 C10 C11 124.9(4)
C11 C10 C9 119.3(4)
C28 C27 C26 118.5(4)
C28 C27 C30 118.2(4)
C30 C27 C26 123.2(4)
C24 C25 H25 119.2
C26 C25 C24 121.7(4)
C26 C25 H25 119.2
C36 C37 C43 118.0(5)
C38 C37 C36 119.4(4)
C38 C37 C43 122.6(5)
O2 C4 C5 124.1(4)
O2 C4 C3 116.9(4)
C3 C4 C5 119.0(4)
C1 C6 H6 119.3
C1 C6 C5 121.4(4)
C5 C6 H6 119.3
C34 C39 H39 118.9
C38 C39 C34 122.2(4)
C38 C39 H39 118.9
C44 C49 H49 120.4
C48 C49 C44 119.2(4)
C48 C49 H49 120.4
C4 C5 C6 119.6(4)
C4 C5 H5 120.2
C6 C5 H5 120.2
C47 C48 H48 119.2
C49 C48 C47 121.6(4)
C49 C48 H48 119.2
C60 C61 H61 119.9
C62 C61 C60 120.2(4)
C62 C61 H61 119.9
C57 C62 H62 119.3
C61 C62 C57 121.4(4)
C61 C62 H62 119.3
O5 C53 C54 116.4(4)
O5 C53 C52 125.0(4)
C54 C53 C52 118.6(4)
C10 C9 H9 119.7
C8 C9 C10 120.6(4)
C8 C9 H9 119.7
C50 C55 H55 119.3
C54 C55 C50 121.3(4)
C54 C55 H55 119.3
C7 C8 H8 119.5
C9 C8 C7 121.0(4)
C9 C8 H8 119.5
C2 C3 H3 119.5
C4 C3 C2 121.0(4)
C4 C3 H3 119.5
C7 C12 H12 119.0
C7 C12 C11 122.0(4)
C11 C12 H12 119.0
C57 C58 H58 119.3
C57 C58 C59 121.3(4)
C59 C58 H58 119.3
C53 C54 H54 119.4
C55 C54 C53 121.1(4)
C55 C54 H54 119.4
C50 C51 H51 119.4
C50 C51 C52 121.3(4)
C52 C51 H51 119.4
C60 C59 C58 119.5(4)
C60 C59 H59 120.2
C58 C59 H59 120.2
C27 C26 H26 119.7
C25 C26 C27 120.6(4)
C25 C26 H26 119.7
C37 C38 H38 120.1
C39 C38 C37 119.8(4)
C39 C38 H38 120.1
C10 C11 H11 120.3
C12 C11 C10 119.5(4)
C12 C11 H11 120.3
C53 C52 C51 120.3(4)
C53 C52 H52 119.9
C51 C52 H52 119.9
C28 C33 H33 119.9
C32 C33 C28 120.2(5)
C32 C33 H33 119.9
C36 C40 H40 120.3
C41 C40 C36 119.5(5)
C41 C40 H40 120.3
C27 C30 H30 119.0
C31 C30 C27 122.0(5)
C31 C30 H30 119.0
C37 C43 H43 119.3
C42 C43 C37 121.5(5)
C42 C43 H43 119.3
C33 C32 H32 119.5
C33 C32 C31 120.9(5)
C31 C32 H32 119.5
C30 C31 C32 119.6(5)
C30 C31 H31 120.2
C32 C31 H31 120.2
C43 C42 H42 120.0
C43 C42 C41 120.1(5)
C41 C42 H42 120.0
O4 C63 H63A 109.5
O4 C63 H63B 109.5
O4 C63 H63C 109.5
H63A C63 H63B 109.5
H63A C63 H63C 109.5
H63B C63 H63C 109.5
O1 C14 H14A 109.5
O1 C14 H14B 109.5
O1 C14 H14C 109.5
H14A C14 H14B 109.5
H14A C14 H14C 109.5
H14B C14 H14C 109.5
C40 C41 C42 121.4(5)
C40 C41 H41 119.3
C42 C41 H41 119.3
O2 C13 H13A 109.5
O2 C13 H13B 109.5
O2 C13 H13C 109.5
H13A C13 H13B 109.5
H13A C13 H13C 109.5
H13B C13 H13C 109.5
O5 C56 H56A 109.5
O5 C56 H56B 109.5
O5 C56 H56C 109.5
H56A C56 H56B 109.5
H56A C56 H56C 109.5
H56B C56 H56C 109.5

loop_
_geom_bond_atom_site_label_1
_geom_bond_atom_site_label_2
_geom_bond_distance
O3 C29 1.372(4)
O3 C35 1.367(4)
O4 C60 1.372(4)
O4 C63 1.418(5)
O1 C10 1.371(4)
O1 C14 1.413(5)
N1 C17 1.428(4)
N1 C7 1.430(5)
N1 C1 1.403(5)
O2 C4 1.370(5)
O2 C13 1.420(6)
N2 C47 1.420(4)
N2 C57 1.430(5)
N2 C50 1.405(5)
O5 C53 1.369(5)
O5 C56 1.392(6)
C15 C23 1.524(5)
C15 C20 1.395(5)
C15 C16 1.382(5)
C34 C23 1.522(5)
C34 C35 1.368(5)
C34 C39 1.399(5)
C24 C29 1.363(5)
C24 C23 1.516(5)
C24 C25 1.404(5)
C29 C28 1.416(5)
C23 C45 1.527(5)
C20 C44 1.448(5)
C20 C19 1.383(5)
C45 C44 1.407(5)
C45 C46 1.376(5)
C44 C49 1.400(5)
C35 C36 1.418(5)
C17 C16 1.395(5)
C17 C18 1.383(5)
C19 H19 0.9300
C19 C18 1.384(5)
C16 H16 0.9300
C47 C46 1.382(5)
C47 C48 1.395(5)
C46 H46 0.9300
C28 C27 1.409(5)
C28 C33 1.415(6)
C7 C8 1.389(5)
C7 C12 1.373(5)
C1 C2 1.378(5)
C1 C6 1.376(5)
C57 C62 1.376(5)
C57 C58 1.369(5)
C2 H2 0.9300
C2 C3 1.372(5)
C60 C61 1.378(5)
C60 C59 1.369(6)
C36 C37 1.414(6)
C36 C40 1.406(6)
C18 H18 0.9300
C50 C55 1.387(5)
C50 C51 1.380(5)
C10 C9 1.378(5)
C10 C11 1.378(5)
C27 C26 1.420(6)
C27 C30 1.410(6)
C25 H25 0.9300
C25 C26 1.363(5)
C37 C38 1.410(6)
C37 C43 1.417(6)
C4 C5 1.373(6)
C4 C3 1.371(6)
C6 H6 0.9300
C6 C5 1.398(5)
C39 H39 0.9300
C39 C38 1.367(5)
C49 H49 0.9300
C49 C48 1.377(5)
C5 H5 0.9300
C48 H48 0.9300
C61 H61 0.9300
C61 C62 1.369(5)
C62 H62 0.9300
C53 C54 1.369(6)
C53 C52 1.378(6)
C9 H9 0.9300
C9 C8 1.366(5)
C55 H55 0.9300
C55 C54 1.363(5)
C8 H8 0.9300
C3 H3 0.9300
C12 H12 0.9300
C12 C11 1.377(6)
C58 H58 0.9300
C58 C59 1.392(6)
C54 H54 0.9300
C51 H51 0.9300
C51 C52 1.382(5)
C59 H59 0.9300
C26 H26 0.9300
C38 H38 0.9300
C11 H11 0.9300
C52 H52 0.9300
C33 H33 0.9300
C33 C32 1.361(6)
C40 H40 0.9300
C40 C41 1.376(6)
C30 H30 0.9300
C30 C31 1.342(7)
C43 H43 0.9300
C43 C42 1.350(8)
C32 H32 0.9300
C32 C31 1.399(7)
C31 H31 0.9300
C42 H42 0.9300
C42 C41 1.380(7)
C63 H63A 0.9600
C63 H63B 0.9600
C63 H63C 0.9600
C14 H14A 0.9600
C14 H14B 0.9600
C14 H14C 0.9600
C41 H41 0.9300
C13 H13A 0.9600
C13 H13B 0.9600
C13 H13C 0.9600
C56 H56A 0.9600
C56 H56B 0.9600
C56 H56C 0.9600

loop_
_geom_torsion_atom_site_label_1
_geom_torsion_atom_site_label_2
_geom_torsion_atom_site_label_3
_geom_torsion_atom_site_label_4
_geom_torsion
O3 C29 C28 C27 -179.7(3)
O3 C29 C28 C33 0.5(5)
O3 C35 C36 C37 -179.4(3)
O3 C35 C36 C40 0.9(5)
O4 C60 C61 C62 180.0(4)
O4 C60 C59 C58 179.9(4)
O1 C10 C9 C8 179.5(4)
O1 C10 C11 C12 179.8(4)
N1 C17 C16 C15 -179.8(3)
N1 C17 C18 C19 178.4(3)
N1 C7 C8 C9 -179.8(4)
N1 C7 C12 C11 179.2(4)
N1 C1 C2 C3 179.2(4)
N1 C1 C6 C5 -178.1(4)
O2 C4 C5 C6 180.0(4)
O2 C4 C3 C2 -178.8(4)
N2 C47 C46 C45 179.6(3)
N2 C47 C48 C49 179.5(4)
N2 C57 C62 C61 -179.9(4)
N2 C57 C58 C59 179.8(4)
N2 C50 C55 C54 177.8(4)
N2 C50 C51 C52 -177.8(4)
O5 C53 C54 C55 -179.3(4)
O5 C53 C52 C51 179.4(4)
C15 C23 C45 C44 1.6(4)
C15 C23 C45 C46 178.6(4)
C15 C20 C44 C45 3.4(4)
C15 C20 C44 C49 -175.4(4)
C15 C20 C19 C18 0.8(6)
C34 C23 C45 C44 119.1(3)
C34 C23 C45 C46 -63.9(5)
C34 C35 C36 C37 0.2(5)
C34 C35 C36 C40 -179.6(4)
C34 C39 C38 C37 -0.5(6)
C24 C29 C28 C27 1.6(5)
C24 C29 C28 C33 -178.1(4)
C24 C23 C45 C44 -117.7(3)
C24 C23 C45 C46 59.3(5)
C24 C25 C26 C27 -0.8(6)
C29 O3 C35 C34 2.4(5)
C29 O3 C35 C36 -178.1(3)
C29 C24 C23 C15 125.9(3)
C29 C24 C23 C34 2.1(5)
C29 C24 C23 C45 -122.1(4)
C29 C24 C25 C26 1.6(6)
C29 C28 C27 C26 -0.8(5)
C29 C28 C27 C30 179.5(3)
C29 C28 C33 C32 179.8(4)
C23 C15 C20 C44 -2.4(4)
C23 C15 C20 C19 176.6(3)
C23 C15 C16 C17 -176.8(3)
C23 C34 C35 O3 -1.7(5)
C23 C34 C35 C36 178.8(3)
C23 C34 C39 C38 -178.7(3)
C23 C24 C29 O3 -1.7(5)
C23 C24 C29 C28 176.9(3)
C23 C24 C25 C26 -177.4(3)
C23 C45 C44 C20 -3.1(4)
C23 C45 C44 C49 175.9(3)
C23 C45 C46 C47 -175.1(3)
C20 C15 C23 C34 -117.9(3)
C20 C15 C23 C24 118.7(3)
C20 C15 C23 C45 0.5(4)
C20 C15 C16 C17 1.8(5)
C20 C44 C49 C48 179.1(4)
C20 C19 C18 C17 1.0(6)
C45 C44 C49 C48 0.4(6)
C44 C20 C19 C18 179.5(4)
C44 C45 C46 C47 1.6(6)
C44 C49 C48 C47 0.3(6)
C35 O3 C29 C24 -0.7(5)
C35 O3 C29 C28 -179.4(3)
C35 C34 C23 C15 -125.4(3)
C35 C34 C23 C24 -0.6(4)
C35 C34 C23 C45 123.1(3)
C35 C34 C39 C38 0.3(6)
C35 C36 C37 C38 -0.3(6)
C35 C36 C37 C43 179.4(4)
C35 C36 C40 C41 -180.0(4)
C17 N1 C7 C8 -130.5(4)
C17 N1 C7 C12 50.6(5)
C17 N1 C1 C2 31.7(6)
C17 N1 C1 C6 -148.5(4)
C19 C20 C44 C45 -175.4(4)
C19 C20 C44 C49 5.8(7)
C16 C15 C23 C34 60.9(5)
C16 C15 C23 C24 -62.6(5)
C16 C15 C23 C45 179.3(3)
C16 C15 C20 C44 178.8(3)
C16 C15 C20 C19 -2.2(5)
C16 C17 C18 C19 -1.5(6)
C47 N2 C57 C62 -132.6(4)
C47 N2 C57 C58 47.7(6)
C47 N2 C50 C55 36.9(6)
C47 N2 C50 C51 -145.5(4)
C46 C45 C44 C20 179.7(3)
C46 C45 C44 C49 -1.4(5)
C46 C47 C48 C49 0.0(6)
C28 C27 C26 C25 0.4(6)
C28 C27 C30 C31 -0.7(7)
C28 C33 C32 C31 1.9(8)
C7 N1 C17 C16 44.5(5)
C7 N1 C17 C18 -135.4(4)
C7 N1 C1 C2 -138.4(4)
C7 N1 C1 C6 41.4(6)
C7 C12 C11 C10 -0.4(7)
C1 N1 C17 C16 -125.8(4)
C1 N1 C17 C18 54.3(5)
C1 N1 C7 C8 39.9(6)
C1 N1 C7 C12 -139.0(4)
C1 C2 C3 C4 -1.0(6)
C1 C6 C5 C4 -1.2(7)
C57 N2 C47 C46 44.7(6)
C57 N2 C47 C48 -134.8(4)
C57 N2 C50 C55 -137.3(4)
C57 N2 C50 C51 40.3(6)
C57 C58 C59 C60 0.0(7)
C2 C1 C6 C5 1.7(6)
C60 C61 C62 C57 0.3(7)
C36 C37 C38 C39 0.4(6)
C36 C37 C43 C42 -0.1(7)
C36 C40 C41 C42 1.2(8)
C18 C17 C16 C15 0.0(6)
C50 N2 C47 C46 -129.6(4)
C50 N2 C47 C48 50.9(6)
C50 N2 C57 C62 41.6(6)
C50 N2 C57 C58 -138.0(4)
C50 C55 C54 C53 -0.4(7)
C50 C51 C52 C53 0.2(8)
C10 C9 C8 C7 1.6(7)
C27 C28 C33 C32 0.1(6)
C27 C30 C31 C32 2.6(8)
C25 C24 C29 O3 179.5(3)
C25 C24 C29 C28 -2.0(5)
C25 C24 C23 C15 -55.2(4)
C25 C24 C23 C34 -179.0(3)
C25 C24 C23 C45 56.8(4)
C37 C36 C40 C41 0.3(7)
C37 C43 C42 C41 1.6(8)
C6 C1 C2 C3 -0.6(6)
C39 C34 C23 C15 53.6(4)
C39 C34 C23 C24 178.4(3)
C39 C34 C23 C45 -57.9(4)
C39 C34 C35 O3 179.3(3)
C39 C34 C35 C36 -0.2(5)
C5 C4 C3 C2 1.6(6)
C48 C47 C46 C45 -0.9(6)
C61 C60 C59 C58 0.0(7)
C62 C57 C58 C59 0.1(6)
C9 C10 C11 C12 1.1(7)
C55 C50 C51 C52 0.0(7)
C8 C7 C12 C11 0.3(7)
C3 C4 C5 C6 -0.5(6)
C12 C7 C8 C9 -0.9(6)
C58 C57 C62 C61 -0.2(6)
C54 C53 C52 C51 -0.5(7)
C51 C50 C55 C54 0.1(7)
C59 C60 C61 C62 -0.1(6)
C26 C27 C30 C31 179.6(5)
C38 C37 C43 C42 179.6(5)
C11 C10 C9 C8 -1.7(7)
C52 C53 C54 C55 0.6(7)
C33 C28 C27 C26 179.0(4)
C33 C28 C27 C30 -0.7(6)
C33 C32 C31 C30 -3.3(8)
C40 C36 C37 C38 179.5(4)
C40 C36 C37 C43 -0.8(6)
C30 C27 C26 C25 -179.9(4)
C43 C37 C38 C39 -179.3(4)
C43 C42 C41 C40 -2.1(9)
C63 O4 C60 C61 176.7(4)
C63 O4 C60 C59 -3.2(6)
C14 O1 C10 C9 176.4(4)
C14 O1 C10 C11 -2.3(6)
C13 O2 C4 C5 -8.1(6)
C13 O2 C4 C3 172.3(4)
C56 O5 C53 C54 177.7(5)
C56 O5 C53 C52 -2.2(8)

loop_
_smtbx_masks_void_nr
_smtbx_masks_void_average_x
_smtbx_masks_void_average_y
_smtbx_masks_void_average_z
_smtbx_masks_void_volume
_smtbx_masks_void_count_electrons
1 -0.919 0.000 0.000 632.2 90.0
